data_4079726
loop_
_publ_author_name
'Azhakar, Ramachandran'
'Roesky, Herbert W.'
'Wolf, Hilke'
'Stalke, Dietmar'

_publ_section_title
;
 Reactivity of Stable Heteroleptic Silylene PhC(NtBu)2SiNPh2toward
 Diazobenzene andN-Benzylidineaniline
;
_journal_issue 24
_journal_name_full Organometallics
_journal_page_first 8608
_journal_paper_doi 10.1021/om300999e
_journal_volume 31
_journal_year 2012
_chemical_formula_moiety 'C39 H43 N5 Si, C7 H8'
_chemical_formula_sum 'C46 H51 N5 Si'
_chemical_formula_weight 702.01
_chemical_name_systematic
;
 ?
;
_space_group_crystal_system monoclinic
_space_group_IT_number 14
_space_group_name_Hall '-P 2yn'
_space_group_name_H-M_alt 'P 1 21/n 1'
_symmetry_space_group_name_Hall '-P 2yn'
_symmetry_space_group_name_H-M 'P 1 21/n 1'
_atom_sites_solution_hydrogens mixed
_audit_creation_method SHELXL-2012
_cell_angle_alpha 90
_cell_angle_beta 98.68(2)
_cell_angle_gamma 90
_cell_formula_units_Z 4
_cell_length_a 11.129(5)
_cell_length_b 16.631(7)
_cell_length_c 21.2720(10)
_cell_measurement_reflns_used 3955
_cell_measurement_temperature 100(2)
_cell_measurement_theta_max 23.238
_cell_measurement_theta_min 2.215
_cell_volume 3892(2)
_computing_cell_refinement 'SAINT V7.68A'
_computing_data_collection 'APEX2 v2011.4-1'
_computing_data_reduction 'SAINT V7.68A'
_computing_molecular_graphics 'XSHELL in SHELXTL-97'
_computing_publication_material 'XSHELL in SHELXTL-97'
_computing_structure_refinement 'SHELXL-2012 (Sheldrick, 2012)'
_computing_structure_solution 'SHELXS in SHELXTL Version 2008/4'
_diffrn_ambient_temperature 100(2)
_diffrn_measured_fraction_theta_full 0.794
_diffrn_measured_fraction_theta_max 0.999
_diffrn_measurement_device_type 'Bruker Smart Apex II Quazar'
_diffrn_measurement_method 'omega scans'
_diffrn_radiation_monochromator mirror
_diffrn_radiation_source 'INCOATEC Mo Microsource'
_diffrn_radiation_type MoK\a
_diffrn_radiation_wavelength 0.71073
_diffrn_reflns_av_R_equivalents 0.0769
_diffrn_reflns_Laue_measured_fraction_full 0.794
_diffrn_reflns_Laue_measured_fraction_max 0.999
_diffrn_reflns_limit_h_max 12
_diffrn_reflns_limit_h_min -12
_diffrn_reflns_limit_k_max 18
_diffrn_reflns_limit_k_min -18
_diffrn_reflns_limit_l_max 23
_diffrn_reflns_limit_l_min -23
_diffrn_reflns_number 29310
_diffrn_reflns_point_group_measured_fraction_full 0.794
_diffrn_reflns_point_group_measured_fraction_max 0.999
_diffrn_reflns_theta_full 25.242
_diffrn_reflns_theta_max 23.277
_diffrn_reflns_theta_min 1.561
_exptl_absorpt_coefficient_mu 0.100
_exptl_absorpt_correction_T_max 0.99
_exptl_absorpt_correction_T_min 0.6743
_exptl_absorpt_correction_type multi-scan
_exptl_absorpt_process_details 'SADABS-2008/2, Sheldrick, Goettingen'
_exptl_crystal_colour 'pale blue'
_exptl_crystal_density_diffrn 1.198
_exptl_crystal_description plate
_exptl_crystal_F_000 1504
_exptl_crystal_size_max 0.150
_exptl_crystal_size_mid 0.100
_exptl_crystal_size_min 0.020
_refine_diff_density_max 0.241
_refine_diff_density_min -0.337
_refine_diff_density_rms 0.042
_refine_ls_extinction_method none
_refine_ls_goodness_of_fit_ref 1.035
_refine_ls_hydrogen_treatment mixed
_refine_ls_matrix_type full
_refine_ls_number_parameters 479
_refine_ls_number_reflns 5599
_refine_ls_number_restraints 0
_refine_ls_restrained_S_all 1.035
_refine_ls_R_factor_all 0.0655
_refine_ls_R_factor_gt 0.0444
_refine_ls_shift/su_max 0.001
_refine_ls_shift/su_mean 0.000
_refine_ls_structure_factor_coef Fsqd
_refine_ls_weighting_details
;
 w=1/[\s^2^(Fo^2^)+(0.0380P)^2^+1.7886P]
 where P=(Fo^2^+2Fc^2^)/3
;
_refine_ls_weighting_scheme calc
_refine_ls_wR_factor_gt 0.0959
_refine_ls_wR_factor_ref 0.1038
_reflns_Friedel_coverage 0.000
_reflns_number_gt 4297
_reflns_number_total 5599
_reflns_threshold_expression 'I > 2\s(I)'
_cod_data_source_file om300999e_si_002.cif
_cod_data_source_block p21n_a
_cod_database_code 4079726
_shelx_space_group_comment
;
The symmetry employed for this shelxl refinement is uniquely defined
by the following loop, which should always be used as a source of
symmetry information in preference to the above space-group names.
They are only intended as comments.
;
_shelx_estimated_absorpt_t_min 0.985
_shelx_estimated_absorpt_t_max 0.998
_diffrn_reflns_sigmai/neti 0.0566
_shelxl_version_number 2012-4

loop_
_space_group_symop_operation_xyz
'x, y, z'
'-x+1/2, y+1/2, -z+1/2'
'-x, -y, -z'
'x-1/2, -y-1/2, z-1/2'

loop_
_atom_site_label
_atom_site_type_symbol
_atom_site_fract_x
_atom_site_fract_y
_atom_site_fract_z
_atom_site_U_iso_or_equiv
_atom_site_adp_type
_atom_site_occupancy
_atom_site_site_symmetry_order
_atom_site_calc_flag
_atom_site_refinement_flags
_atom_site_disorder_assembly
_atom_site_disorder_group
Si1 Si 0.54737(6) 0.73468(3) 0.88663(3) 0.01772(17) Uani 1 1 d D . .
H1 H 0.489(2) 0.6243(14) 1.0114(10) 0.021 Uiso 1 1 d . . .
N1 N 0.40308(17) 0.72389(10) 0.83162(8) 0.0180(4) Uani 1 1 d D . .
C1 C 0.4116(2) 0.79789(12) 0.80403(10) 0.0179(5) Uani 1 1 d D . .
N2 N 0.51539(17) 0.82995(10) 0.82727(8) 0.0184(4) Uani 1 1 d D . .
C2 C 0.3193(2) 0.83257(12) 0.75287(10) 0.0195(5) Uani 1 1 d D . .
C3 C 0.3225(2) 0.81094(13) 0.69040(10) 0.0225(6) Uani 1 1 d D . .
H3 H 0.3826 0.7744 0.6805 0.027 Uiso 1 1 calc R . .
N3 N 0.69070(17) 0.71678(10) 0.86211(8) 0.0189(4) Uani 1 1 d D . .
N4 N 0.55479(17) 0.64335(10) 0.93509(8) 0.0182(4) Uani 1 1 d D . .
C4 C 0.2379(2) 0.84254(13) 0.64213(11) 0.0265(6) Uani 1 1 d D . .
H4 H 0.2410 0.8286 0.5991 0.032 Uiso 1 1 calc R . .
C5 C 0.1495(2) 0.89415(13) 0.65687(11) 0.0266(6) Uani 1 1 d D . .
H5 H 0.0907 0.9152 0.6240 0.032 Uiso 1 1 calc R . .
N5 N 0.54294(19) 0.65616(11) 0.99998(8) 0.0196(5) Uani 1 1 d D . .
C6 C 0.1460(2) 0.91552(13) 0.71938(11) 0.0264(6) Uani 1 1 d D . .
H6 H 0.0845 0.9509 0.7293 0.032 Uiso 1 1 calc R . .
C9 C 0.6902(2) 0.91771(14) 0.85183(11) 0.0275(6) Uani 1 1 d D . .
H9A H 0.7442 0.8719 0.8487 0.041 Uiso 1 1 calc R . .
H9B H 0.6727 0.9220 0.8955 0.041 Uiso 1 1 calc R . .
H9C H 0.7296 0.9672 0.8404 0.041 Uiso 1 1 calc R . .
C8 C 0.5717(2) 0.90538(13) 0.80648(10) 0.0219(6) Uani 1 1 d D . .
C7 C 0.2317(2) 0.88547(13) 0.76746(11) 0.0224(6) Uani 1 1 d D . .
H7 H 0.2305 0.9011 0.8103 0.027 Uiso 1 1 calc R . .
C10 C 0.6005(2) 0.89963(14) 0.73868(10) 0.0264(6) Uani 1 1 d D . .
H10A H 0.5249 0.8917 0.7091 0.040 Uiso 1 1 calc R . .
H10B H 0.6551 0.8541 0.7355 0.040 Uiso 1 1 calc R . .
H10C H 0.6398 0.9494 0.7279 0.040 Uiso 1 1 calc R . .
C12 C 0.2826(2) 0.68501(13) 0.83888(10) 0.0211(6) Uani 1 1 d D . .
C11 C 0.4898(2) 0.97898(13) 0.81034(11) 0.0264(6) Uani 1 1 d D . .
H11A H 0.4192 0.9757 0.7767 0.040 Uiso 1 1 calc R . .
H11B H 0.5357 1.0281 0.8048 0.040 Uiso 1 1 calc R . .
H11C H 0.4621 0.9801 0.8519 0.040 Uiso 1 1 calc R . .
C13 C 0.3059(2) 0.59961(14) 0.86301(13) 0.0331(7) Uani 1 1 d D . .
H13A H 0.2282 0.5733 0.8662 0.050 Uiso 1 1 calc R . .
H13B H 0.3560 0.6008 0.9050 0.050 Uiso 1 1 calc R . .
H13C H 0.3484 0.5696 0.8334 0.050 Uiso 1 1 calc R . .
C14 C 0.2210(2) 0.73288(14) 0.88641(12) 0.0312(6) Uani 1 1 d D . .
H14A H 0.2057 0.7879 0.8707 0.047 Uiso 1 1 calc R . .
H14B H 0.2741 0.7342 0.9276 0.047 Uiso 1 1 calc R . .
H14C H 0.1438 0.7072 0.8914 0.047 Uiso 1 1 calc R . .
C15 C 0.1975(2) 0.67763(15) 0.77547(11) 0.0324(7) Uani 1 1 d D . .
H15A H 0.2412 0.6524 0.7439 0.049 Uiso 1 1 calc R . .
H15B H 0.1698 0.7312 0.7606 0.049 Uiso 1 1 calc R . .
H15C H 0.1272 0.6445 0.7813 0.049 Uiso 1 1 calc R . .
C16 C 0.7157(2) 0.71618(13) 0.79884(10) 0.0202(6) Uani 1 1 d D . .
C18 C 0.8507(2) 0.74058(14) 0.72168(11) 0.0287(6) Uani 1 1 d D . .
H18 H 0.9280 0.7569 0.7125 0.034 Uiso 1 1 calc R . .
C17 C 0.8292(2) 0.73976(13) 0.78400(11) 0.0259(6) Uani 1 1 d D . .
H17 H 0.8919 0.7553 0.8171 0.031 Uiso 1 1 calc R . .
C19 C 0.7613(2) 0.71803(14) 0.67255(11) 0.0291(6) Uani 1 1 d D . .
H19 H 0.7767 0.7187 0.6298 0.035 Uiso 1 1 calc R . .
C20 C 0.6493(2) 0.69444(13) 0.68641(11) 0.0248(6) Uani 1 1 d D . .
H20 H 0.5871 0.6791 0.6529 0.030 Uiso 1 1 calc R . .
C1T C 0.1217(2) 0.95372(15) 0.95538(12) 0.0326(6) Uani 1 1 d D . .
C21 C 0.6267(2) 0.69291(13) 0.74866(10) 0.0222(6) Uani 1 1 d D . .
H21 H 0.5495 0.6758 0.7574 0.027 Uiso 1 1 calc R . .
C22 C 0.7922(2) 0.69743(13) 0.91078(10) 0.0220(6) Uani 1 1 d D . .
C23 C 0.8643(2) 0.63040(14) 0.90484(12) 0.0273(6) Uani 1 1 d D . .
H23 H 0.8497 0.5983 0.8675 0.033 Uiso 1 1 calc R . .
C24 C 0.9574(2) 0.61018(16) 0.95299(13) 0.0356(7) Uani 1 1 d D . .
H24 H 1.0065 0.5645 0.9484 0.043 Uiso 1 1 calc R . .
C25 C 0.9794(3) 0.65601(18) 1.00768(13) 0.0414(8) Uani 1 1 d D . .
H25 H 1.0421 0.6412 1.0411 0.050 Uiso 1 1 calc R . .
C26 C 0.9095(2) 0.72351(18) 1.01349(12) 0.0378(7) Uani 1 1 d D . .
H26 H 0.9247 0.7556 1.0508 0.045 Uiso 1 1 calc R . .
C27 C 0.8169(2) 0.74463(15) 0.96486(11) 0.0273(6) Uani 1 1 d D . .
H27 H 0.7704 0.7918 0.9687 0.033 Uiso 1 1 calc R . .
C28 C 0.6041(2) 0.56830(12) 0.92485(10) 0.0170(5) Uani 1 1 d D . .
C29 C 0.6580(2) 0.51853(13) 0.97402(11) 0.0209(6) Uani 1 1 d D . .
H29 H 0.6588 0.5344 1.0170 0.025 Uiso 1 1 calc R . .
C30 C 0.7104(2) 0.44616(13) 0.96049(11) 0.0258(6) Uani 1 1 d D . .
H30 H 0.7475 0.4134 0.9946 0.031 Uiso 1 1 calc R . .
C2T C 0.2036(3) 1.01585(15) 0.95191(12) 0.0386(7) Uani 1 1 d D . .
H2T H 0.2680 1.0238 0.9861 0.046 Uiso 1 1 calc R . .
C31 C 0.7100(2) 0.42041(14) 0.89888(12) 0.0277(6) Uani 1 1 d D . .
H31 H 0.7473 0.3711 0.8902 0.033 Uiso 1 1 calc R . .
C32 C 0.6538(2) 0.46860(13) 0.84997(11) 0.0248(6) Uani 1 1 d D . .
H32 H 0.6515 0.4516 0.8072 0.030 Uiso 1 1 calc R . .
C33 C 0.6011(2) 0.54067(13) 0.86226(10) 0.0205(5) Uani 1 1 d D . .
H33 H 0.5620 0.5722 0.8279 0.025 Uiso 1 1 calc R . .
C34 C 0.5183(2) 0.73730(12) 1.01044(10) 0.0181(5) Uani 1 1 d D . .
C35 C 0.4920(2) 0.76317(13) 1.06892(10) 0.0224(6) Uani 1 1 d D . .
H35 H 0.4865 0.7257 1.1021 0.027 Uiso 1 1 calc R . .
C36 C 0.4740(2) 0.84377(13) 1.07811(11) 0.0259(6) Uani 1 1 d D . .
H36 H 0.4582 0.8624 1.1183 0.031 Uiso 1 1 calc R . .
C37 C 0.4787(2) 0.89810(13) 1.02910(11) 0.0258(6) Uani 1 1 d D . .
H37 H 0.4658 0.9537 1.0357 0.031 Uiso 1 1 calc R . .
C38 C 0.5020(2) 0.87143(13) 0.97070(10) 0.0212(6) Uani 1 1 d D . .
H38 H 0.5027 0.9090 0.9371 0.025 Uiso 1 1 calc R . .
C39 C 0.5246(2) 0.79025(12) 0.96008(10) 0.0185(5) Uani 1 1 d D . .
C3T C 0.1937(3) 1.06654(16) 0.89968(13) 0.0423(7) Uani 1 1 d D . .
H3T H 0.2508 1.1087 0.8982 0.051 Uiso 1 1 calc R . .
C4T C 0.1010(3) 1.05553(18) 0.85007(13) 0.0426(8) Uani 1 1 d D . .
H4T H 0.0936 1.0900 0.8141 0.051 Uiso 1 1 calc R . .
C5T C 0.0189(3) 0.99453(19) 0.85277(13) 0.0444(8) Uani 1 1 d D . .
H5T H -0.0456 0.9871 0.8186 0.053 Uiso 1 1 calc R . .
C6T C 0.0292(3) 0.94376(17) 0.90485(12) 0.0387(7) Uani 1 1 d D . .
H6T H -0.0280 0.9016 0.9059 0.046 Uiso 1 1 calc R . .
C7T C 0.1343(3) 0.89899(17) 1.01214(13) 0.0481(8) Uani 1 1 d D . .
H7TA H 0.1833 0.8521 1.0044 0.072 Uiso 0.5 1 calc PR A 1
H7TB H 0.0535 0.8812 1.0194 0.072 Uiso 0.5 1 calc PR A 1
H7TC H 0.1742 0.9279 1.0497 0.072 Uiso 0.5 1 calc PR A 1
H7A H 0.0798 0.9171 1.0414 0.072 Uiso 0.5 1 calc PR A 2
H7B H 0.2184 0.9002 1.0339 0.072 Uiso 0.5 1 calc PR A 2
H7C H 0.1128 0.8440 0.9982 0.072 Uiso 0.5 1 calc PR A 2

loop_
_atom_site_aniso_label
_atom_site_aniso_U_11
_atom_site_aniso_U_22
_atom_site_aniso_U_33
_atom_site_aniso_U_23
_atom_site_aniso_U_13
_atom_site_aniso_U_12
Si1 0.0182(4) 0.0164(3) 0.0180(3) -0.0001(3) 0.0008(3) 0.0003(3)
N1 0.0189(13) 0.0145(9) 0.0201(10) 0.0005(8) 0.0018(9) -0.0012(8)
C1 0.0191(16) 0.0178(12) 0.0178(11) -0.0031(9) 0.0054(11) 0.0032(10)
N2 0.0174(13) 0.0166(10) 0.0208(10) 0.0005(8) 0.0011(9) -0.0020(8)
C2 0.0192(15) 0.0168(12) 0.0218(12) 0.0028(9) 0.0009(11) -0.0009(10)
C3 0.0211(16) 0.0222(12) 0.0234(13) -0.0003(10) 0.0009(11) 0.0023(10)
N3 0.0149(12) 0.0231(10) 0.0181(10) 0.0008(8) 0.0006(9) 0.0018(8)
N4 0.0214(13) 0.0179(10) 0.0157(10) -0.0006(8) 0.0037(8) 0.0025(8)
C4 0.0307(17) 0.0266(13) 0.0208(13) -0.0016(10) -0.0002(12) -0.0005(12)
C5 0.0246(17) 0.0265(13) 0.0264(14) 0.0041(10) -0.0036(11) 0.0027(11)
N5 0.0226(14) 0.0168(10) 0.0200(10) 0.0005(8) 0.0046(9) -0.0015(8)
C6 0.0264(17) 0.0217(13) 0.0304(14) 0.0001(10) 0.0018(12) 0.0065(11)
C9 0.0275(17) 0.0236(13) 0.0309(14) 0.0009(11) 0.0031(12) -0.0059(11)
C8 0.0222(16) 0.0208(12) 0.0223(12) 0.0041(10) 0.0017(11) -0.0023(10)
C7 0.0258(17) 0.0199(12) 0.0216(12) 0.0006(10) 0.0035(11) 0.0014(11)
C10 0.0286(17) 0.0238(13) 0.0269(13) 0.0028(10) 0.0050(12) -0.0042(11)
C12 0.0165(15) 0.0193(12) 0.0274(13) 0.0020(10) 0.0026(11) -0.0028(10)
C11 0.0331(18) 0.0183(12) 0.0276(13) 0.0019(10) 0.0046(12) -0.0027(11)
C13 0.0224(17) 0.0248(14) 0.0509(17) 0.0076(12) 0.0011(13) -0.0060(11)
C14 0.0245(17) 0.0302(14) 0.0416(15) -0.0017(12) 0.0134(13) -0.0037(11)
C15 0.0219(17) 0.0361(15) 0.0365(15) 0.0025(12) -0.0043(12) -0.0110(12)
C16 0.0207(16) 0.0172(12) 0.0228(12) 0.0012(9) 0.0033(11) 0.0025(10)
C18 0.0239(17) 0.0311(14) 0.0333(15) 0.0052(11) 0.0114(13) 0.0017(11)
C17 0.0214(17) 0.0268(13) 0.0293(14) 0.0029(10) 0.0036(12) -0.0001(11)
C19 0.0366(19) 0.0281(14) 0.0242(13) 0.0029(11) 0.0101(13) 0.0038(12)
C20 0.0276(18) 0.0237(13) 0.0224(13) -0.0011(10) 0.0011(12) 0.0020(11)
C1T 0.0259(18) 0.0352(15) 0.0366(15) -0.0024(12) 0.0044(13) 0.0027(12)
C21 0.0216(16) 0.0205(12) 0.0249(13) 0.0010(10) 0.0047(11) 0.0012(10)
C22 0.0155(16) 0.0275(13) 0.0233(13) 0.0085(10) 0.0035(11) -0.0024(10)
C23 0.0172(16) 0.0293(14) 0.0351(14) 0.0078(11) 0.0028(12) -0.0009(11)
C24 0.0190(17) 0.0394(16) 0.0487(17) 0.0171(14) 0.0060(14) 0.0026(12)
C25 0.0185(18) 0.066(2) 0.0369(16) 0.0231(15) -0.0041(13) -0.0011(15)
C26 0.0214(18) 0.0633(19) 0.0274(14) 0.0050(13) -0.0007(12) -0.0072(14)
C27 0.0190(16) 0.0372(15) 0.0254(13) 0.0020(11) 0.0029(11) -0.0016(11)
C28 0.0115(14) 0.0152(11) 0.0244(12) -0.0001(9) 0.0028(10) -0.0020(9)
C29 0.0183(16) 0.0213(12) 0.0235(12) 0.0000(10) 0.0046(11) 0.0001(10)
C30 0.0217(17) 0.0218(13) 0.0338(14) 0.0049(11) 0.0038(12) 0.0014(10)
C2T 0.035(2) 0.0388(16) 0.0373(15) 0.0000(13) -0.0087(13) 0.0013(13)
C31 0.0210(16) 0.0190(12) 0.0433(16) -0.0049(11) 0.0059(12) 0.0018(11)
C32 0.0213(16) 0.0241(13) 0.0292(13) -0.0076(11) 0.0047(12) -0.0027(11)
C33 0.0144(15) 0.0213(12) 0.0251(13) 0.0007(10) 0.0005(11) -0.0017(10)
C34 0.0122(14) 0.0179(12) 0.0230(12) -0.0018(9) -0.0010(10) 0.0003(9)
C35 0.0263(16) 0.0206(12) 0.0209(12) 0.0008(10) 0.0058(11) -0.0032(10)
C36 0.0321(18) 0.0243(13) 0.0229(13) -0.0037(10) 0.0093(11) -0.0012(11)
C37 0.0323(18) 0.0179(12) 0.0287(13) -0.0046(10) 0.0089(12) -0.0010(11)
C38 0.0240(16) 0.0174(12) 0.0222(12) 0.0002(10) 0.0029(11) -0.0026(10)
C39 0.0120(15) 0.0196(12) 0.0234(12) -0.0006(10) 0.0007(10) -0.0021(10)
C3T 0.037(2) 0.0378(16) 0.0509(18) 0.0018(14) 0.0034(15) 0.0028(13)
C4T 0.037(2) 0.0550(19) 0.0372(16) 0.0086(14) 0.0104(15) 0.0168(15)
C5T 0.0254(19) 0.077(2) 0.0296(16) -0.0102(15) 0.0012(13) 0.0071(16)
C6T 0.0261(19) 0.0504(18) 0.0403(16) -0.0128(14) 0.0068(14) -0.0056(13)
C7T 0.040(2) 0.0509(18) 0.0523(18) 0.0109(15) 0.0044(15) -0.0005(14)

loop_
_atom_type_symbol
_atom_type_description
_atom_type_scat_dispersion_real
_atom_type_scat_dispersion_imag
_atom_type_scat_source
C C 0.0033 0.0016 'International Tables Vol C Tables 4.2.6.8 and 6.1.1.4'
H H 0.0000 0.0000 'International Tables Vol C Tables 4.2.6.8 and 6.1.1.4'
N N 0.0061 0.0033 'International Tables Vol C Tables 4.2.6.8 and 6.1.1.4'
Si Si 0.0817 0.0704 'International Tables Vol C Tables 4.2.6.8 and 6.1.1.4'

loop_
_geom_angle_atom_site_label_1
_geom_angle_atom_site_label_2
_geom_angle_atom_site_label_3
_geom_angle
N3 Si1 N4 93.44(9)
N3 Si1 N1 122.06(9)
N4 Si1 N1 103.72(8)
N3 Si1 C39 124.77(10)
N4 Si1 C39 86.55(9)
N1 Si1 C39 111.34(10)
N3 Si1 N2 91.67(8)
N4 Si1 N2 171.77(9)
N1 Si1 N2 68.08(8)
C39 Si1 N2 95.82(9)
N3 Si1 C1 110.80(8)
N4 Si1 C1 138.70(9)
N1 Si1 C1 35.08(8)
C39 Si1 C1 104.37(9)
N2 Si1 C1 33.07(7)
C1 N1 C12 123.00(18)
C1 N1 Si1 94.25(14)
C12 N1 Si1 132.37(14)
N2 C1 N1 108.66(19)
N2 C1 C2 126.3(2)
N1 C1 C2 124.9(2)
N2 C1 Si1 58.16(11)
N1 C1 Si1 50.67(11)
C2 C1 Si1 175.52(17)
C1 N2 C8 128.19(18)
C1 N2 Si1 88.77(13)
C8 N2 Si1 142.89(15)
C3 C2 C7 120.2(2)
C3 C2 C1 119.0(2)
C7 C2 C1 120.82(19)
C2 C3 C4 120.0(2)
C16 N3 C22 115.75(19)
C16 N3 Si1 126.48(15)
C22 N3 Si1 117.71(14)
C28 N4 N5 112.46(16)
C28 N4 Si1 129.82(15)
N5 N4 Si1 114.79(13)
C5 C4 C3 119.7(2)
C4 C5 C6 120.3(2)
C34 N5 N4 110.32(16)
C7 C6 C5 120.1(2)
N2 C8 C9 106.61(17)
N2 C8 C10 112.52(18)
C9 C8 C10 108.8(2)
N2 C8 C11 111.9(2)
C9 C8 C11 108.81(19)
C10 C8 C11 108.13(18)
C2 C7 C6 119.7(2)
N1 C12 C13 108.93(19)
N1 C12 C14 109.67(18)
C13 C12 C14 109.5(2)
N1 C12 C15 112.50(18)
C13 C12 C15 105.90(19)
C14 C12 C15 110.2(2)
C21 C16 C17 117.6(2)
C21 C16 N3 120.7(2)
C17 C16 N3 121.7(2)
C19 C18 C17 120.9(2)
C18 C17 C16 120.7(2)
C20 C19 C18 119.1(2)
C19 C20 C21 120.6(2)
C6T C1T C2T 117.8(2)
C6T C1T C7T 121.4(3)
C2T C1T C7T 120.8(2)
C20 C21 C16 121.0(2)
C27 C22 C23 119.0(2)
C27 C22 N3 120.2(2)
C23 C22 N3 120.8(2)
C24 C23 C22 120.4(2)
C25 C24 C23 120.5(3)
C24 C25 C26 119.5(3)
C25 C26 C27 120.2(3)
C22 C27 C26 120.5(2)
N4 C28 C29 123.27(19)
N4 C28 C33 119.17(19)
C29 C28 C33 117.6(2)
C30 C29 C28 120.4(2)
C31 C30 C29 121.8(2)
C3T C2T C1T 121.5(3)
C30 C31 C32 118.1(2)
C33 C32 C31 121.2(2)
C32 C33 C28 121.0(2)
C35 C34 C39 122.3(2)
C35 C34 N5 120.88(19)
C39 C34 N5 116.85(19)
C36 C35 C34 119.0(2)
C35 C36 C37 120.4(2)
C38 C37 C36 120.1(2)
C37 C38 C39 121.3(2)
C34 C39 C38 117.0(2)
C34 C39 Si1 111.04(15)
C38 C39 Si1 131.64(17)
C4T C3T C2T 119.7(3)
C5T C4T C3T 119.6(3)
C4T C5T C6T 120.6(3)
C1T C6T C5T 120.8(3)

loop_
_geom_bond_atom_site_label_1
_geom_bond_atom_site_label_2
_geom_bond_distance
Si1 N3 1.777(2)
Si1 N4 1.8306(18)
Si1 N1 1.847(2)
Si1 C39 1.865(2)
Si1 N2 2.0239(18)
Si1 C1 2.382(2)
N1 C1 1.373(3)
N1 C12 1.517(3)
C1 N2 1.300(3)
C1 C2 1.495(3)
N2 C8 1.498(3)
C2 C3 1.382(3)
C2 C7 1.383(3)
C3 C4 1.387(3)
N3 C16 1.415(3)
N3 C22 1.448(3)
N4 C28 1.394(3)
N4 N5 1.422(2)
C4 C5 1.377(3)
C5 C6 1.383(3)
N5 C34 1.402(3)
C6 C7 1.383(3)
C9 C8 1.525(3)
C8 C10 1.527(3)
C8 C11 1.536(3)
C12 C13 1.519(3)
C12 C14 1.528(3)
C12 C15 1.531(3)
C16 C21 1.397(3)
C16 C17 1.403(3)
C18 C19 1.381(3)
C18 C17 1.382(3)
C19 C20 1.381(4)
C20 C21 1.385(3)
C1T C6T 1.381(4)
C1T C2T 1.388(4)
C1T C7T 1.502(4)
C22 C27 1.385(3)
C22 C23 1.391(3)
C23 C24 1.384(3)
C24 C25 1.381(4)
C25 C26 1.382(4)
C26 C27 1.390(3)
C28 C29 1.396(3)
C28 C33 1.404(3)
C29 C30 1.386(3)
C30 C31 1.378(3)
C2T C3T 1.386(4)
C31 C32 1.386(3)
C32 C33 1.377(3)
C34 C35 1.389(3)
C34 C39 1.397(3)
C35 C36 1.374(3)
C36 C37 1.387(3)
C37 C38 1.380(3)
C38 C39 1.398(3)
C3T C4T 1.373(4)
C4T C5T 1.372(4)
C5T C6T 1.384(4)
